data_1520494
loop_
_publ_author_name
'Jurss, Jonah W.'
'Khnayzer, Rony S.'
'Panetier, Julien A.'
'El Roz, Karim A.'
'Nichols, Eva M.'
'Head-Gordon, Martin'
'Long, Jeffrey R.'
'Castellano, Felix N.'
'Chang, Christopher J.'

_publ_section_title
;
 Bioinspired design of redox-active ligands for multielectron catalysis:
 effects of positioning pyrazine reservoirs on cobalt for electro- and
 photocatalytic generation of hydrogen from water
;
_journal_issue 8
_journal_name_full 'Chem. Sci.'
_journal_page_first 4954
_journal_paper_doi 10.1039/C5SC01414J
_journal_volume 6
_journal_year 2015
_chemical_formula_sum 'C29 H35 F6 N7 O12 S2 Zn'
_chemical_formula_weight 917.13
_chemical_name_common jwj284
_chemical_name_systematic
;
 ?
;
_space_group_IT_number 14
_symmetry_cell_setting monoclinic
_symmetry_space_group_name_Hall '-P 2yn'
_symmetry_space_group_name_H-M 'P 1 21/n 1'
_atom_sites_solution_hydrogens geom
_atom_sites_solution_primary direct
_atom_sites_solution_secondary difmap
_audit_creation_method SHELXL-97
_audit_update_record
;
2015-04-18 deposited with the CCDC.
2015-06-09 downloaded from the CCDC.
;
_cell_angle_alpha 90.00
_cell_angle_beta 92.2940(10)
_cell_angle_gamma 90.00
_cell_formula_units_Z 4
_cell_length_a 13.0156(7)
_cell_length_b 12.7488(7)
_cell_length_c 22.3963(12)
_cell_measurement_reflns_used 9699
_cell_measurement_temperature 100(2)
_cell_measurement_theta_max 25.36
_cell_measurement_theta_min 2.24
_cell_volume 3713.3(3)
_computing_cell_refinement 'Bruker SAINT'
_computing_data_collection 'Bruker APEX2'
_computing_data_reduction 'Bruker SAINT'
_computing_molecular_graphics ORTEP-32
_computing_publication_material WinGX
_computing_structure_refinement SHELXL-97
_computing_structure_solution SHELXS-97
_diffrn_ambient_temperature 100(2)
_diffrn_detector_area_resol_mean 8.366
_diffrn_measured_fraction_theta_full 1.000
_diffrn_measured_fraction_theta_max 0.999
_diffrn_measurement_device_type 'Bruker APEX-I CCD'
_diffrn_measurement_method 'phi and omega scans'
_diffrn_radiation_monochromator graphite
_diffrn_radiation_source 'fine-focus sealed tube'
_diffrn_radiation_type MoK\a
_diffrn_radiation_wavelength 0.71073
_diffrn_reflns_av_R_equivalents 0.0198
_diffrn_reflns_av_sigmaI/netI 0.0118
_diffrn_reflns_limit_h_max 15
_diffrn_reflns_limit_h_min -15
_diffrn_reflns_limit_k_max 15
_diffrn_reflns_limit_k_min -15
_diffrn_reflns_limit_l_max 26
_diffrn_reflns_limit_l_min -26
_diffrn_reflns_number 47268
_diffrn_reflns_theta_full 25.00
_diffrn_reflns_theta_max 25.37
_diffrn_reflns_theta_min 1.78
_exptl_absorpt_coefficient_mu 0.874
_exptl_absorpt_correction_T_max 0.8728
_exptl_absorpt_correction_T_min 0.8046
_exptl_absorpt_correction_type multi-scan
_exptl_absorpt_process_details SADABS
_exptl_crystal_colour white
_exptl_crystal_density_diffrn 1.641
_exptl_crystal_density_method 'not measured'
_exptl_crystal_description shards
_exptl_crystal_F_000 1880
_exptl_crystal_size_max 0.26
_exptl_crystal_size_mid 0.20
_exptl_crystal_size_min 0.16
_refine_diff_density_max 0.860
_refine_diff_density_min -0.796
_refine_diff_density_rms 0.078
_refine_ls_extinction_method none
_refine_ls_goodness_of_fit_ref 1.038
_refine_ls_hydrogen_treatment mixed
_refine_ls_matrix_type full
_refine_ls_number_parameters 575
_refine_ls_number_reflns 6813
_refine_ls_number_restraints 10
_refine_ls_restrained_S_all 1.055
_refine_ls_R_factor_all 0.0417
_refine_ls_R_factor_gt 0.0400
_refine_ls_shift/su_max 0.001
_refine_ls_shift/su_mean 0.000
_refine_ls_structure_factor_coef Fsqd
_refine_ls_weighting_details 'calc w=1/[\s^2^(Fo^2^)+(0.0534P)^2^+7.0230P] where P=(Fo^2^+2Fc^2^)/3'
_refine_ls_weighting_scheme calc
_refine_ls_wR_factor_gt 0.1066
_refine_ls_wR_factor_ref 0.1081
_reflns_number_gt 6473
_reflns_number_total 6813
_reflns_threshold_expression >2sigma(I)
_cod_data_source_file c5sc01414j2.cif
_cod_data_source_block shelxl
_cod_depositor_comments
;
The following automatic conversions were performed:

'_symmetry_cell_setting' value 'Monoclinic' changed to 'monoclinic'
according to
/usr/data/users/saulius/crontab/automatic-downloads/rss-feeds/RSC/lib/dictionaries/cif_core.dic
dictionary named 'cif_core.dic' version 2.4.2 from 2011-04-26.

Automatic conversion script
Id: cif_fix_values 3271 2015-04-21 07:52:19Z andrius 

 Adding full bibliography for 1520493--1520498.cif.
;
_cod_original_sg_symbol_H-M P2(1)/n
_cod_database_code 1520494

loop_
_symmetry_equiv_pos_as_xyz
'x, y, z'
'-x+1/2, y+1/2, -z+1/2'
'-x, -y, -z'
'x-1/2, -y-1/2, z-1/2'

loop_
_atom_site_label
_atom_site_type_symbol
_atom_site_fract_x
_atom_site_fract_y
_atom_site_fract_z
_atom_site_U_iso_or_equiv
_atom_site_adp_type
_atom_site_occupancy
_atom_site_symmetry_multiplicity
_atom_site_calc_flag
_atom_site_refinement_flags
_atom_site_disorder_assembly
_atom_site_disorder_group
C1 C 0.5831(2) 0.2791(2) 0.63377(12) 0.0240(5) Uani 1 1 d . . .
H1 H 0.6074 0.2582 0.6725 0.029 Uiso 1 1 calc R . .
C2 C 0.4983(2) 0.3441(2) 0.62883(13) 0.0282(6) Uani 1 1 d . . .
H2 H 0.4649 0.3675 0.6634 0.034 Uiso 1 1 calc R . .
C3 C 0.4634(2) 0.3739(2) 0.57271(14) 0.0302(6) Uani 1 1 d . . .
H3 H 0.4056 0.4190 0.5678 0.036 Uiso 1 1 calc R . .
C4 C 0.5135(2) 0.3376(2) 0.52330(13) 0.0259(6) Uani 1 1 d . . .
H4 H 0.4900 0.3575 0.4842 0.031 Uiso 1 1 calc R . .
C5 C 0.59841(19) 0.2719(2) 0.53115(12) 0.0209(5) Uani 1 1 d . . .
C6 C 0.65627(19) 0.2274(2) 0.47750(11) 0.0217(5) Uani 1 1 d . . .
C7 C 0.6032(2) 0.2650(2) 0.41903(12) 0.0279(6) Uani 1 1 d . . .
H7A H 0.5325 0.2386 0.4164 0.042 Uiso 1 1 calc R . .
H7B H 0.6409 0.2386 0.3851 0.042 Uiso 1 1 calc R . .
H7C H 0.6024 0.3418 0.4182 0.042 Uiso 1 1 calc R . .
C8 C 0.65294(18) 0.1055(2) 0.47916(12) 0.0220(5) Uani 1 1 d . . .
C9 C 0.6096(2) 0.0468(2) 0.43215(12) 0.0277(6) Uani 1 1 d . . .
H9 H 0.5838 0.0808 0.3969 0.033 Uiso 1 1 calc R . .
C10 C 0.6044(2) -0.0619(2) 0.43715(14) 0.0325(7) Uani 1 1 d . . .
H10 H 0.5762 -0.1026 0.4050 0.039 Uiso 1 1 calc R . .
C11 C 0.6401(2) -0.1097(2) 0.48873(14) 0.0308(6) Uani 1 1 d . . .
H11 H 0.6365 -0.1837 0.4933 0.037 Uiso 1 1 calc R . .
C12 C 0.6811(2) -0.0475(2) 0.53357(13) 0.0261(6) Uani 1 1 d . . .
H12 H 0.7047 -0.0799 0.5698 0.031 Uiso 1 1 calc R . .
C13 C 0.76846(19) 0.2694(2) 0.48170(11) 0.0198(5) Uani 1 1 d . . .
C14 C 0.8042(2) 0.3372(2) 0.43841(12) 0.0252(6) Uani 1 1 d . . .
H14 H 0.7614 0.3558 0.4047 0.030 Uiso 1 1 calc R . .
C15 C 0.9026(2) 0.3771(2) 0.44503(12) 0.0259(6) Uani 1 1 d . . .
H15 H 0.9275 0.4242 0.4161 0.031 Uiso 1 1 calc R . .
C16 C 0.9648(2) 0.34847(19) 0.49360(12) 0.0217(5) Uani 1 1 d . . .
H16 H 1.0324 0.3758 0.4987 0.026 Uiso 1 1 calc R . .
C17 C 0.92627(18) 0.27879(19) 0.53493(11) 0.0180(5) Uani 1 1 d . . .
C18 C 0.9236(2) -0.0420(2) 0.59478(12) 0.0250(6) Uani 1 1 d . . .
H18 H 0.8658 -0.0831 0.6045 0.030 Uiso 1 1 calc R . .
C19 C 1.0139(2) -0.0915(2) 0.58065(12) 0.0290(6) Uani 1 1 d . . .
H19 H 1.0164 -0.1660 0.5811 0.035 Uiso 1 1 calc R . .
C20 C 1.0899(2) 0.0662(2) 0.56918(11) 0.0253(6) Uani 1 1 d . . .
H20 H 1.1485 0.1069 0.5604 0.030 Uiso 1 1 calc R . .
C21 C 1.00039(19) 0.1180(2) 0.58437(10) 0.0191(5) Uani 1 1 d . . .
C22 C 0.99451(18) 0.2388(2) 0.58840(11) 0.0189(5) Uani 1 1 d . . .
C23 C 1.10349(19) 0.2850(2) 0.58524(12) 0.0255(6) Uani 1 1 d . . .
H23A H 1.1322 0.2667 0.5468 0.038 Uiso 1 1 calc R . .
H23B H 1.1474 0.2562 0.6178 0.038 Uiso 1 1 calc R . .
H23C H 1.1002 0.3615 0.5891 0.038 Uiso 1 1 calc R . .
C24 C 0.94918(19) 0.27001(19) 0.64880(11) 0.0198(5) Uani 1 1 d . . .
C25 C 1.0041(2) 0.3307(2) 0.69077(12) 0.0276(6) Uani 1 1 d . . .
H25 H 1.0711 0.3538 0.6818 0.033 Uiso 1 1 calc R . .
C26 C 0.8739(2) 0.3205(2) 0.75534(12) 0.0268(6) Uani 1 1 d . . .
H26 H 0.8455 0.3360 0.7927 0.032 Uiso 1 1 calc R . .
C27 C 0.8185(2) 0.2596(2) 0.71460(12) 0.0238(5) Uani 1 1 d . . .
H27 H 0.7532 0.2334 0.7248 0.029 Uiso 1 1 calc R . .
C28 C 1.1916(3) 0.0123(4) 0.72178(15) 0.0526(10) Uani 1 1 d . . .
N1 N 0.63288(16) 0.24428(16) 0.58635(9) 0.0198(4) Uani 1 1 d . . .
N2 N 0.68966(16) 0.05752(17) 0.52876(10) 0.0212(4) Uani 1 1 d . . .
N3 N 0.82924(15) 0.24156(16) 0.52901(9) 0.0174(4) Uani 1 1 d . . .
N4 N 0.91580(16) 0.06247(16) 0.59515(9) 0.0203(4) Uani 1 1 d . . .
N5 N 1.09710(19) -0.0386(2) 0.56642(10) 0.0303(5) Uani 1 1 d . . .
N6 N 0.85455(16) 0.23668(16) 0.66115(9) 0.0194(4) Uani 1 1 d . . .
N7 N 0.9660(2) 0.35781(19) 0.74340(11) 0.0318(6) Uani 1 1 d . . .
O1 O 0.71179(14) 0.05012(15) 0.66203(8) 0.0272(4) Uani 1 1 d D . .
O2 O 1.23312(16) -0.13039(17) 0.79902(11) 0.0383(5) Uani 1 1 d . . .
O3 O 1.15804(16) 0.03107(17) 0.83303(9) 0.0347(5) Uani 1 1 d . . .
O4 O 1.33525(15) 0.02882(16) 0.80446(9) 0.0322(4) Uani 1 1 d . . .
O8 O 0.84111(19) -0.0340(2) 0.73843(11) 0.0543(7) Uani 1 1 d D . .
O9 O 0.9138(3) -0.2264(3) 0.71446(13) 0.0730(9) Uani 1 1 d D . .
O10 O 0.95889(18) 0.1056(2) 0.80087(11) 0.0491(6) Uani 1 1 d D . .
O11 O 0.51525(16) 0.05075(18) 0.69293(11) 0.0423(6) Uani 1 1 d D . .
F1 F 1.09708(15) -0.0246(2) 0.71000(8) 0.0540(6) Uani 1 1 d . . .
F2 F 1.25382(18) -0.0290(3) 0.68318(10) 0.1042(13) Uani 1 1 d . . .
F3 F 1.1876(2) 0.1156(3) 0.71286(13) 0.0890(10) Uani 1 1 d . . .
S1 S 1.23434(5) -0.01796(5) 0.79797(3) 0.02499(16) Uani 1 1 d . . .
Zn1 Zn 0.76589(2) 0.14570(2) 0.596880(12) 0.01754(10) Uani 1 1 d . . .
C29A C 0.7954(3) 0.5366(3) 0.6179(2) 0.0313(9) Uani 0.764(4) 1 d P A 1
O5A O 0.6544(11) 0.6873(10) 0.6046(7) 0.0485(17) Uani 0.764(4) 1 d P A 1
O7A O 0.7483(3) 0.6269(3) 0.51802(13) 0.0489(9) Uani 0.764(4) 1 d P A 1
O6A O 0.8384(2) 0.7285(2) 0.59549(16) 0.0351(7) Uani 0.764(4) 1 d P A 1
F4A F 0.8826(7) 0.5019(5) 0.5944(4) 0.0515(13) Uani 0.764(4) 1 d P A 1
F5A F 0.7304(5) 0.4599(4) 0.6136(2) 0.0571(11) Uani 0.764(4) 1 d P A 1
F6A F 0.8072(2) 0.5524(2) 0.67679(11) 0.0495(8) Uani 0.764(4) 1 d P A 1
S2A S 0.75473(9) 0.65792(11) 0.58076(9) 0.0253(3) Uani 0.764(4) 1 d P A 1
S2B S 0.7556(4) 0.6707(4) 0.6075(3) 0.0318(11) Uani 0.236(4) 1 d P A 2
F4B F 0.887(3) 0.521(2) 0.6070(14) 0.0515(13) Uani 0.236(4) 1 d P A 2
F5B F 0.7141(18) 0.4736(17) 0.5964(9) 0.0571(11) Uani 0.236(4) 1 d P A 2
F6B F 0.7577(11) 0.5243(10) 0.5236(6) 0.098(5) Uani 0.236(4) 1 d P A 2
O5B O 0.664(4) 0.670(4) 0.597(2) 0.0485(17) Uani 0.236(4) 1 d P A 2
O6B O 0.8177(8) 0.7284(8) 0.5656(5) 0.0351(7) Uani 0.236(4) 1 d P A 2
O7B O 0.7856(11) 0.6716(15) 0.6665(6) 0.095(6) Uani 0.236(4) 1 d P A 2
C29B C 0.7742(13) 0.5388(12) 0.5809(10) 0.047(4) Uani 0.236(4) 1 d P A 2
O12A O 0.4022(2) 0.2089(2) 0.74856(15) 0.0355(10) Uani 0.673(7) 1 d P B 1
O12B O 0.3501(8) 0.2545(7) 0.8041(4) 0.066(3) Uani 0.327(7) 1 d P B 2
H1A H 0.6470 0.0503 0.6722 0.050 Uiso 1 1 d D . .
H1B H 0.7557 0.0221 0.6906 0.050 Uiso 1 1 d D . .
H8A H 0.8791 -0.0943 0.7344 0.050 Uiso 1 1 d D . .
H8B H 0.8686 0.0224 0.7597 0.050 Uiso 1 1 d D . .
H9A H 0.8949 -0.2512 0.6723 0.050 Uiso 1 1 d D . .
H9B H 0.9770 -0.2566 0.7231 0.050 Uiso 1 1 d D . .
H10A H 0.9284 0.1246 0.8361 0.050 Uiso 1 1 d D . .
H10B H 1.0282 0.0821 0.8151 0.050 Uiso 1 1 d D . .
H11A H 0.4770 0.1059 0.7122 0.050 Uiso 1 1 d D . .
H11B H 0.5008 -0.0073 0.7101 0.050 Uiso 1 1 d D . .
H12A H 0.3463 0.2477 0.7299 0.050 Uiso 1 1 d . . .
H12B H 0.3679 0.1590 0.7698 0.050 Uiso 1 1 d . . .

loop_
_atom_site_aniso_label
_atom_site_aniso_U_11
_atom_site_aniso_U_22
_atom_site_aniso_U_33
_atom_site_aniso_U_23
_atom_site_aniso_U_13
_atom_site_aniso_U_12
C1 0.0229(13) 0.0227(13) 0.0267(13) -0.0034(10) 0.0062(10) -0.0039(10)
C2 0.0252(14) 0.0262(14) 0.0337(15) -0.0085(11) 0.0081(11) -0.0009(11)
C3 0.0222(13) 0.0253(14) 0.0431(17) -0.0058(12) 0.0020(12) 0.0034(11)
C4 0.0230(13) 0.0229(13) 0.0317(14) -0.0005(11) -0.0005(11) -0.0012(11)
C5 0.0170(12) 0.0184(12) 0.0273(13) -0.0022(10) 0.0037(10) -0.0053(10)
C6 0.0181(12) 0.0244(13) 0.0227(13) -0.0002(10) 0.0035(10) -0.0040(10)
C7 0.0217(13) 0.0357(15) 0.0261(14) 0.0011(11) 0.0003(11) -0.0024(11)
C8 0.0145(11) 0.0247(13) 0.0273(13) -0.0057(11) 0.0085(10) -0.0044(10)
C9 0.0205(13) 0.0375(16) 0.0256(13) -0.0067(12) 0.0045(10) -0.0036(11)
C10 0.0223(13) 0.0342(16) 0.0413(17) -0.0193(13) 0.0050(12) -0.0090(12)
C11 0.0240(13) 0.0237(14) 0.0450(17) -0.0083(12) 0.0055(12) -0.0079(11)
C12 0.0224(13) 0.0212(13) 0.0350(15) -0.0025(11) 0.0055(11) -0.0049(11)
C13 0.0178(12) 0.0196(12) 0.0223(12) -0.0024(10) 0.0043(9) -0.0013(10)
C14 0.0222(13) 0.0265(13) 0.0271(13) 0.0065(11) 0.0011(10) 0.0001(11)
C15 0.0261(14) 0.0211(13) 0.0309(14) 0.0079(11) 0.0064(11) -0.0025(11)
C16 0.0191(12) 0.0182(12) 0.0280(13) -0.0006(10) 0.0055(10) -0.0036(10)
C17 0.0187(12) 0.0149(11) 0.0207(12) -0.0034(9) 0.0036(9) -0.0012(9)
C18 0.0313(14) 0.0200(13) 0.0234(13) -0.0023(10) -0.0003(11) -0.0016(11)
C19 0.0418(16) 0.0217(13) 0.0233(13) -0.0057(11) -0.0029(12) 0.0090(12)
C20 0.0241(13) 0.0308(14) 0.0213(13) -0.0009(11) 0.0044(10) 0.0042(11)
C21 0.0215(12) 0.0220(12) 0.0140(11) -0.0017(9) 0.0023(9) 0.0004(10)
C22 0.0170(12) 0.0198(12) 0.0201(12) -0.0011(9) 0.0038(9) -0.0030(9)
C23 0.0184(12) 0.0313(14) 0.0269(13) 0.0005(11) 0.0035(10) -0.0048(11)
C24 0.0206(12) 0.0165(12) 0.0225(12) -0.0015(10) 0.0034(10) -0.0003(10)
C25 0.0264(14) 0.0284(14) 0.0281(14) -0.0059(11) 0.0043(11) -0.0075(11)
C26 0.0299(14) 0.0277(14) 0.0234(13) -0.0064(11) 0.0067(11) -0.0002(11)
C27 0.0235(13) 0.0238(13) 0.0245(13) -0.0023(10) 0.0059(10) 0.0013(10)
C28 0.0328(17) 0.093(3) 0.0315(17) 0.0133(19) -0.0033(14) -0.0059(18)
N1 0.0185(10) 0.0162(10) 0.0250(11) -0.0017(8) 0.0050(8) -0.0040(8)
N2 0.0186(10) 0.0196(11) 0.0258(11) -0.0031(9) 0.0047(8) -0.0046(8)
N3 0.0179(10) 0.0149(10) 0.0198(10) -0.0024(8) 0.0050(8) -0.0015(8)
N4 0.0236(11) 0.0180(10) 0.0195(10) -0.0022(8) 0.0027(8) 0.0004(9)
N5 0.0338(13) 0.0323(13) 0.0247(12) -0.0038(10) 0.0013(10) 0.0106(11)
N6 0.0204(10) 0.0171(10) 0.0210(10) -0.0015(8) 0.0041(8) -0.0004(8)
N7 0.0370(14) 0.0310(13) 0.0276(12) -0.0099(10) 0.0038(10) -0.0070(10)
O1 0.0242(9) 0.0282(10) 0.0296(10) 0.0063(8) 0.0061(8) -0.0051(8)
O2 0.0299(11) 0.0289(11) 0.0557(14) -0.0055(10) -0.0050(10) 0.0019(9)
O3 0.0295(10) 0.0390(12) 0.0358(11) -0.0088(9) 0.0018(9) 0.0037(9)
O4 0.0286(10) 0.0347(11) 0.0333(11) 0.0049(9) -0.0002(8) -0.0001(9)
O8 0.0418(14) 0.0783(19) 0.0420(14) 0.0017(13) -0.0073(11) -0.0025(13)
O9 0.105(3) 0.069(2) 0.0452(15) -0.0038(14) 0.0090(15) -0.0315(18)
O10 0.0365(13) 0.0638(17) 0.0467(14) -0.0128(12) -0.0025(10) 0.0118(12)
O11 0.0318(11) 0.0424(13) 0.0537(14) 0.0262(11) 0.0137(10) 0.0048(10)
F1 0.0346(10) 0.0962(17) 0.0304(10) -0.0032(10) -0.0075(8) -0.0042(11)
F2 0.0427(13) 0.242(4) 0.0284(11) -0.0192(17) 0.0121(10) 0.0029(19)
F3 0.0775(18) 0.103(2) 0.0836(19) 0.0669(18) -0.0319(15) -0.0248(16)
S1 0.0225(3) 0.0296(4) 0.0228(3) -0.0007(3) -0.0001(2) 0.0032(3)
Zn1 0.01774(16) 0.01527(16) 0.01993(16) -0.00081(10) 0.00455(11) -0.00299(10)
C29A 0.029(2) 0.021(2) 0.044(3) 0.0043(19) 0.0065(19) -0.0042(16)
O5A 0.032(3) 0.055(5) 0.060(4) 0.012(3) 0.022(2) 0.021(3)
O7A 0.0496(19) 0.070(2) 0.0272(15) 0.0057(15) -0.0002(13) -0.0159(17)
O6A 0.0375(16) 0.0236(12) 0.044(2) 0.0028(15) -0.0048(15) -0.0090(11)
F4A 0.0503(16) 0.027(3) 0.080(4) -0.0009(19) 0.032(3) 0.014(2)
F5A 0.061(3) 0.034(2) 0.076(4) 0.0235(19) -0.001(2) -0.0195(17)
F6A 0.0621(18) 0.0493(16) 0.0366(14) 0.0163(12) -0.0024(12) 0.0024(13)
S2A 0.0185(5) 0.0273(6) 0.0302(8) 0.0079(6) 0.0019(6) -0.0019(4)
S2B 0.036(2) 0.0324(19) 0.027(3) -0.007(2) 0.007(2) 0.0061(14)
F4B 0.0503(16) 0.027(3) 0.080(4) -0.0009(19) 0.032(3) 0.014(2)
F5B 0.061(3) 0.034(2) 0.076(4) 0.0235(19) -0.001(2) -0.0195(17)
F6B 0.118(11) 0.071(9) 0.103(10) -0.067(8) -0.012(8) 0.012(7)
O5B 0.032(3) 0.055(5) 0.060(4) 0.012(3) 0.022(2) 0.021(3)
O6B 0.0375(16) 0.0236(12) 0.044(2) 0.0028(15) -0.0048(15) -0.0090(11)
O7B 0.078(9) 0.160(16) 0.045(7) -0.047(9) -0.014(6) 0.070(10)
C29B 0.044(9) 0.029(8) 0.069(13) 0.011(9) 0.015(9) -0.013(6)
O12A 0.0289(17) 0.0263(17) 0.051(2) 0.0134(14) 0.0023(14) -0.0015(12)
O12B 0.079(7) 0.052(5) 0.065(6) 0.013(4) -0.007(5) -0.006(5)

loop_
_atom_type_symbol
_atom_type_description
_atom_type_scat_dispersion_real
_atom_type_scat_dispersion_imag
_atom_type_scat_source
C C 0.0033 0.0016 'International Tables Vol C Tables 4.2.6.8 and 6.1.1.4'
H H 0.0000 0.0000 'International Tables Vol C Tables 4.2.6.8 and 6.1.1.4'
N N 0.0061 0.0033 'International Tables Vol C Tables 4.2.6.8 and 6.1.1.4'
O O 0.0106 0.0060 'International Tables Vol C Tables 4.2.6.8 and 6.1.1.4'
F F 0.0171 0.0103 'International Tables Vol C Tables 4.2.6.8 and 6.1.1.4'
S S 0.1246 0.1234 'International Tables Vol C Tables 4.2.6.8 and 6.1.1.4'
Zn Zn 0.2839 1.4301 'International Tables Vol C Tables 4.2.6.8 and 6.1.1.4'

loop_
_geom_angle_atom_site_label_1
_geom_angle_atom_site_label_2
_geom_angle_atom_site_label_3
_geom_angle
N1 C1 C2 123.0(3)
N1 C1 H1 118.5
C2 C1 H1 118.5
C3 C2 C1 118.3(3)
C3 C2 H2 120.9
C1 C2 H2 120.9
C2 C3 C4 119.3(3)
C2 C3 H3 120.4
C4 C3 H3 120.4
C3 C4 C5 119.8(3)
C3 C4 H4 120.1
C5 C4 H4 120.1
N1 C5 C4 120.5(2)
N1 C5 C6 117.5(2)
C4 C5 C6 122.0(2)
C7 C6 C5 109.4(2)
C7 C6 C8 108.7(2)
C5 C6 C8 109.4(2)
C7 C6 C13 109.5(2)
C5 C6 C13 108.1(2)
C8 C6 C13 111.7(2)
C6 C7 H7A 109.5
C6 C7 H7B 109.5
H7A C7 H7B 109.5
C6 C7 H7C 109.5
H7A C7 H7C 109.5
H7B C7 H7C 109.5
N2 C8 C9 120.1(2)
N2 C8 C6 117.9(2)
C9 C8 C6 122.0(2)
C10 C9 C8 119.6(3)
C10 C9 H9 120.2
C8 C9 H9 120.2
C11 C10 C9 119.6(3)
C11 C10 H10 120.2
C9 C10 H10 120.2
C10 C11 C12 117.9(3)
C10 C11 H11 121.0
C12 C11 H11 121.0
N2 C12 C11 123.2(3)
N2 C12 H12 118.4
C11 C12 H12 118.4
N3 C13 C14 120.7(2)
N3 C13 C6 118.6(2)
C14 C13 C6 120.7(2)
C15 C14 C13 119.2(2)
C15 C14 H14 120.4
C13 C14 H14 120.4
C16 C15 C14 120.0(2)
C16 C15 H15 120.0
C14 C15 H15 120.0
C15 C16 C17 118.6(2)
C15 C16 H16 120.7
C17 C16 H16 120.7
N3 C17 C16 121.3(2)
N3 C17 C22 117.7(2)
C16 C17 C22 121.0(2)
N4 C18 C19 121.5(3)
N4 C18 H18 119.2
C19 C18 H18 119.2
N5 C19 C18 122.2(3)
N5 C19 H19 118.9
C18 C19 H19 118.9
N5 C20 C21 123.0(3)
N5 C20 H20 118.5
C21 C20 H20 118.5
N4 C21 C20 119.7(2)
N4 C21 C22 118.3(2)
C20 C21 C22 122.1(2)
C23 C22 C21 109.3(2)
C23 C22 C17 109.8(2)
C21 C22 C17 108.16(19)
C23 C22 C24 109.0(2)
C21 C22 C24 109.20(19)
C17 C22 C24 111.3(2)
C22 C23 H23A 109.5
C22 C23 H23B 109.5
H23A C23 H23B 109.5
C22 C23 H23C 109.5
H23A C23 H23C 109.5
H23B C23 H23C 109.5
N6 C24 C25 119.1(2)
N6 C24 C22 118.9(2)
C25 C24 C22 122.0(2)
N7 C25 C24 122.6(3)
N7 C25 H25 118.7
C24 C25 H25 118.7
N7 C26 C27 121.4(2)
N7 C26 H26 119.3
C27 C26 H26 119.3
N6 C27 C26 121.5(2)
N6 C27 H27 119.2
C26 C27 H27 119.2
F2 C28 F3 108.5(4)
F2 C28 F1 108.4(3)
F3 C28 F1 106.8(3)
F2 C28 S1 111.0(3)
F3 C28 S1 111.1(3)
F1 C28 S1 110.9(2)
C1 N1 C5 119.1(2)
C1 N1 Zn1 121.34(18)
C5 N1 Zn1 119.51(17)
C8 N2 C12 119.5(2)
C8 N2 Zn1 119.85(17)
C12 N2 Zn1 120.59(19)
C13 N3 C17 120.2(2)
C13 N3 Zn1 118.63(16)
C17 N3 Zn1 121.07(16)
C18 N4 C21 117.6(2)
C18 N4 Zn1 122.90(18)
C21 N4 Zn1 118.66(17)
C19 N5 C20 115.9(2)
C27 N6 C24 118.3(2)
C27 N6 Zn1 121.33(17)
C24 N6 Zn1 120.37(16)
C26 N7 C25 116.9(2)
Zn1 O1 H1A 122.82(16)
Zn1 O1 H1B 120.57(14)
H1A O1 H1B 113.44(19)
H8A O8 H8B 120.0(3)
H9A O9 H9B 104.2(3)
H10A O10 H10B 102.7(2)
H11A O11 H11B 107.4(2)
O2 S1 O3 114.74(14)
O2 S1 O4 114.94(13)
O3 S1 O4 114.32(13)
O2 S1 C28 102.99(18)
O3 S1 C28 103.24(16)
O4 S1 C28 104.50(15)
O1 Zn1 N2 91.89(8)
O1 Zn1 N3 177.25(8)
N2 Zn1 N3 88.51(8)
O1 Zn1 N1 97.36(8)
N2 Zn1 N1 83.03(8)
N3 Zn1 N1 85.39(8)
O1 Zn1 N6 91.99(8)
N2 Zn1 N6 174.99(8)
N3 Zn1 N6 87.46(8)
N1 Zn1 N6 99.61(8)
O1 Zn1 N4 93.18(8)
N2 Zn1 N4 96.93(8)
N3 Zn1 N4 84.08(8)
N1 Zn1 N4 169.46(8)
N6 Zn1 N4 79.69(8)
F5A C29A F6A 103.7(4)
F5A C29A F4A 106.3(5)
F6A C29A F4A 111.7(5)
F5A C29A S2A 115.4(4)
F6A C29A S2A 110.0(3)
F4A C29A S2A 109.6(5)
O6A S2A O7A 113.8(2)
O6A S2A O5A 115.4(6)
O7A S2A O5A 113.5(7)
O6A S2A C29A 102.9(2)
O7A S2A C29A 102.4(3)
O5A S2A C29A 107.1(6)
O5B S2B O7B 115(3)
O5B S2B O6B 117(3)
O7B S2B O6B 118.2(11)
O5B S2B C29B 94(2)
O7B S2B C29B 106.9(11)
O6B S2B C29B 99.9(8)
F5B C29B F6B 95.9(18)
F5B C29B F4B 114(2)
F6B C29B F4B 117.2(17)
F5B C29B S2B 116.9(18)
F6B C29B S2B 115.9(14)
F4B C29B S2B 98.3(13)
H12A O12A H12B 101.9(3)

loop_
_geom_bond_atom_site_label_1
_geom_bond_atom_site_label_2
_geom_bond_distance
C1 N1 1.342(3)
C1 C2 1.381(4)
C1 H1 0.9500
C2 C3 1.373(4)
C2 H2 0.9500
C3 C4 1.386(4)
C3 H3 0.9500
C4 C5 1.392(4)
C4 H4 0.9500
C5 N1 1.345(3)
C5 C6 1.551(3)
C6 C7 1.532(4)
C6 C8 1.555(4)
C6 C13 1.555(3)
C7 H7A 0.9800
C7 H7B 0.9800
C7 H7C 0.9800
C8 N2 1.340(4)
C8 C9 1.392(4)
C9 C10 1.392(4)
C9 H9 0.9500
C10 C11 1.371(5)
C10 H10 0.9500
C11 C12 1.372(4)
C11 H11 0.9500
C12 N2 1.348(3)
C12 H12 0.9500
C13 N3 1.344(3)
C13 C14 1.393(4)
C14 C15 1.379(4)
C14 H14 0.9500
C15 C16 1.379(4)
C15 H15 0.9500
C16 C17 1.391(4)
C16 H16 0.9500
C17 N3 1.351(3)
C17 C22 1.549(3)
C18 N4 1.335(3)
C18 C19 1.382(4)
C18 H18 0.9500
C19 N5 1.326(4)
C19 H19 0.9500
C20 N5 1.340(4)
C20 C21 1.393(4)
C20 H20 0.9500
C21 N4 1.339(3)
C21 C22 1.545(3)
C22 C23 1.540(3)
C22 C24 1.549(3)
C23 H23A 0.9800
C23 H23B 0.9800
C23 H23C 0.9800
C24 N6 1.342(3)
C24 C25 1.392(4)
C25 N7 1.342(4)
C25 H25 0.9500
C26 N7 1.327(4)
C26 C27 1.379(4)
C26 H26 0.9500
C27 N6 1.336(3)
C27 H27 0.9500
C28 F2 1.318(5)
C28 F3 1.333(5)
C28 F1 1.333(4)
C28 S1 1.815(3)
N1 Zn1 2.145(2)
N2 Zn1 2.111(2)
N3 Zn1 2.141(2)
N4 Zn1 2.223(2)
N6 Zn1 2.148(2)
O1 Zn1 2.0474(18)
O1 H1A 0.8823(18)
O1 H1B 0.9135(19)
O2 S1 1.434(2)
O3 S1 1.434(2)
O4 S1 1.444(2)
O8 H8A 0.920(3)
O8 H8B 0.926(3)
O9 H9A 1.016(3)
O9 H9B 0.922(4)
O10 H10A 0.929(2)
O10 H10B 0.991(2)
O11 H11A 0.973(2)
O11 H11B 0.858(2)
C29A F5A 1.294(7)
C29A F6A 1.337(6)
C29A F4A 1.345(9)
C29A S2A 1.824(5)
O5A S2A 1.479(10)
O7A S2A 1.459(4)
O6A S2A 1.441(3)
S2B O5B 1.21(6)
S2B O7B 1.362(14)
S2B O6B 1.462(13)
S2B C29B 1.803(18)
F4B C29B 1.58(4)
F5B C29B 1.20(3)
F6B C29B 1.31(3)
O12A H12A 0.961(3)
O12A H12B 0.920(3)
O12B H12B 1.464(10)
